data_4088784
loop_
_publ_author_name
'Selikhov, Alexander N.'
'Mahrova, Tatyana V.'
'Cherkasov, Anton V.'
'Fukin, Georgy K.'
'Kirillov, Evgueni'
'Alvarez Lamsfus, Carlos'
'Maron, Laurent'
'Trifonov, Alexander A.'

_publ_section_title
;
 Yb(II) Triple-Decker Complex with the \m-Bridging Naphthalene Dianion
 [CpBn5Yb(DME)]2(\m-\h4:\h4-C10H8). Oxidative Substitution of [C10H8]2--
 by 1,4-Diphenylbuta-1,3-diene and P4 and Protonolysis of the Yb--C10H8
 Bond by PhPH2
;
_journal_issue 14
_journal_name_full Organometallics
_journal_page_first 2401
_journal_paper_doi 10.1021/acs.organomet.6b00428
_journal_volume 35
_journal_year 2016
_chemical_formula_moiety 'C84 H80 O2 Yb, 0.5(C4 H10 O2)'
_chemical_formula_sum 'C86 H85 O3 Yb'
_chemical_formula_weight 1339.57
_space_group_crystal_system triclinic
_space_group_IT_number 2
_space_group_name_Hall '-P 1'
_space_group_name_H-M_alt 'P -1'
_atom_sites_solution_hydrogens geom
_atom_sites_solution_primary dual
_atom_sites_solution_secondary difmap
_audit_creation_method SHELXL-2014/7
_cell_angle_alpha 79.8680(10)
_cell_angle_beta 84.4440(10)
_cell_angle_gamma 74.3150(10)
_cell_formula_units_Z 2
_cell_length_a 10.2669(3)
_cell_length_b 15.7691(4)
_cell_length_c 21.4030(6)
_cell_measurement_reflns_used 9847
_cell_measurement_temperature 100(2)
_cell_measurement_theta_max 30.19
_cell_measurement_theta_min 2.18
_cell_volume 3279.64(16)
_computing_cell_refinement 'Bruker SAINT'
_computing_data_collection 'Bruker SMART'
_computing_data_reduction 'Bruker SAINT'
_computing_molecular_graphics 'Bruker SHELXTL'
_computing_publication_material 'Bruker SHELXTL'
_computing_structure_refinement 'SHELXL-2014/7 (Sheldrick, 2014)'
_computing_structure_solution 'SHELXT-2014/4 (Sheldrick, 2014)'
_diffrn_ambient_temperature 100(2)
_diffrn_measured_fraction_theta_full 0.996
_diffrn_measured_fraction_theta_max 0.989
_diffrn_measurement_device_type 'Bruker Smart Apex (CCD)'
_diffrn_measurement_method '\w scans'
_diffrn_radiation_type MoK\a
_diffrn_radiation_wavelength 0.71073
_diffrn_reflns_av_R_equivalents 0.0173
_diffrn_reflns_av_unetI/netI 0.0276
_diffrn_reflns_Laue_measured_fraction_full 0.996
_diffrn_reflns_Laue_measured_fraction_max 0.989
_diffrn_reflns_limit_h_max 13
_diffrn_reflns_limit_h_min -13
_diffrn_reflns_limit_k_max 21
_diffrn_reflns_limit_k_min -21
_diffrn_reflns_limit_l_max 28
_diffrn_reflns_limit_l_min -28
_diffrn_reflns_number 34684
_diffrn_reflns_point_group_measured_fraction_full 0.996
_diffrn_reflns_point_group_measured_fraction_max 0.989
_diffrn_reflns_theta_full 25.242
_diffrn_reflns_theta_max 28.730
_diffrn_reflns_theta_min 1.358
_diffrn_source 'fine focus sealed tube'
_exptl_absorpt_coefficient_mu 1.478
_exptl_absorpt_correction_T_max 0.7516
_exptl_absorpt_correction_T_min 0.6792
_exptl_absorpt_correction_type multi-scan
_exptl_absorpt_process_details 'SADABS 2014/2'
_exptl_crystal_colour blue
_exptl_crystal_density_diffrn 1.356
_exptl_crystal_description prism
_exptl_crystal_F_000 1390
_exptl_crystal_size_max 0.330
_exptl_crystal_size_mid 0.320
_exptl_crystal_size_min 0.140
_refine_diff_density_max 1.858
_refine_diff_density_min -0.699
_refine_diff_density_rms 0.093
_refine_ls_extinction_method none
_refine_ls_goodness_of_fit_ref 1.090
_refine_ls_hydrogen_treatment constr
_refine_ls_matrix_type full
_refine_ls_number_parameters 701
_refine_ls_number_reflns 16794
_refine_ls_number_restraints 1
_refine_ls_restrained_S_all 1.090
_refine_ls_R_factor_all 0.0350
_refine_ls_R_factor_gt 0.0309
_refine_ls_shift/su_max 0.001
_refine_ls_shift/su_mean 0.000
_refine_ls_structure_factor_coef Fsqd
_refine_ls_weighting_details 'w=1/[\s^2^(Fo^2^)+(0.0424P)^2^+2.0008P] where P=(Fo^2^+2Fc^2^)/3'
_refine_ls_weighting_scheme calc
_refine_ls_wR_factor_gt 0.0764
_refine_ls_wR_factor_ref 0.0785
_reflns_Friedel_coverage 0.000
_reflns_number_gt 15356
_reflns_number_total 16794
_reflns_threshold_expression 'I > 2\s(I)'
_cod_data_source_file om6b00428_si_001.cif
_cod_data_source_block ybcpbndme
_cod_database_code 4088784
_shelx_shelxl_version_number 2014/7
_shelx_space_group_comment
;
The symmetry employed for this shelxl refinement is uniquely defined
by the following loop, which should always be used as a source of
symmetry information in preference to the above space-group names.
They are only intended as comments.
;
_shelx_estimated_absorpt_t_min 0.641
_shelx_estimated_absorpt_t_max 0.820

loop_
_space_group_symop_operation_xyz
'x, y, z'
'-x, -y, -z'

loop_
_atom_site_label
_atom_site_type_symbol
_atom_site_fract_x
_atom_site_fract_y
_atom_site_fract_z
_atom_site_U_iso_or_equiv
_atom_site_adp_type
_atom_site_occupancy
_atom_site_site_symmetry_order
_atom_site_calc_flag
_atom_site_refinement_flags_posn
_atom_site_refinement_flags_adp
_atom_site_refinement_flags_occupancy
_atom_site_disorder_assembly
_atom_site_disorder_group
Yb1 Yb 0.37746(2) 0.26505(2) 0.22543(2) 0.01814(3) Uani 1 1 d . . . . .
C1 C 0.4336(2) 0.08312(14) 0.22647(11) 0.0208(4) Uani 1 1 d . . . . .
C2 C 0.5387(2) 0.11343(14) 0.18841(11) 0.0199(4) Uani 1 1 d . . . . .
C3 C 0.6182(2) 0.13964(14) 0.22891(10) 0.0190(4) Uani 1 1 d . . . . .
C4 C 0.5616(2) 0.12537(14) 0.29230(11) 0.0201(4) Uani 1 1 d . . . . .
C5 C 0.4475(2) 0.09102(14) 0.29041(11) 0.0213(4) Uani 1 1 d . . . . .
C6 C 0.3263(2) 0.04863(15) 0.20246(12) 0.0251(5) Uani 1 1 d D . . . .
H6A H 0.3349 0.0574 0.1554 0.030 Uiso 0.568(2) 1 calc R U P A 1
H6B H 0.2360 0.0852 0.2149 0.030 Uiso 0.568(2) 1 calc R U P A 1
H6C H 0.2400 0.0707 0.2266 0.030 Uiso 0.432(2) 1 calc R U P A 2
H6D H 0.3133 0.0762 0.1575 0.030 Uiso 0.432(2) 1 calc R U P A 2
C7 C 0.3324(3) -0.05090(14) 0.22699(16) 0.0257(10) Uani 0.568(2) 1 d DG . P A 1
C8 C 0.4230(3) -0.11815(19) 0.19893(14) 0.0311(8) Uani 0.568(2) 1 d G . P A 1
H8A H 0.4824 -0.1034 0.1644 0.037 Uiso 0.568(2) 1 calc R U P A 1
C9 C 0.4265(3) -0.20693(16) 0.22146(18) 0.0403(10) Uani 0.568(2) 1 d G . P A 1
H9A H 0.4884 -0.2529 0.2023 0.048 Uiso 0.568(2) 1 calc R U P A 1
C10 C 0.3396(3) -0.22846(14) 0.27205(18) 0.0457(11) Uani 0.568(2) 1 d G . P A 1
H10A H 0.3420 -0.2891 0.2874 0.055 Uiso 0.568(2) 1 calc R U P A 1
C11 C 0.2490(3) -0.16121(19) 0.30011(15) 0.0396(9) Uani 0.568(2) 1 d G . P A 1
H11A H 0.1896 -0.1759 0.3347 0.047 Uiso 0.568(2) 1 calc R U P A 1
C12 C 0.2455(3) -0.07243(17) 0.27758(15) 0.0319(8) Uani 0.568(2) 1 d G . P A 1
H12A H 0.1836 -0.0265 0.2968 0.038 Uiso 0.568(2) 1 calc R U P A 1
C7' C 0.3498(5) -0.05050(18) 0.2060(2) 0.0257(10) Uani 0.432(2) 1 d DG . P A 2
C8' C 0.4077(4) -0.0914(2) 0.15387(18) 0.0311(8) Uani 0.432(2) 1 d G . P A 2
H8'A H 0.4330 -0.0568 0.1160 0.037 Uiso 0.432(2) 1 calc R U P A 2
C9' C 0.4285(4) -0.1828(2) 0.1571(2) 0.0403(10) Uani 0.432(2) 1 d G . P A 2
H9'A H 0.4681 -0.2108 0.1215 0.048 Uiso 0.432(2) 1 calc R U P A 2
C10' C 0.3915(5) -0.23345(18) 0.2126(2) 0.0457(11) Uani 0.432(2) 1 d G . P A 2
H10B H 0.4057 -0.2960 0.2148 0.055 Uiso 0.432(2) 1 calc R U P A 2
C11' C 0.3337(5) -0.1926(3) 0.26472(19) 0.0396(9) Uani 0.432(2) 1 d G . P A 2
H11B H 0.3084 -0.2272 0.3026 0.047 Uiso 0.432(2) 1 calc R U P A 2
C12' C 0.3128(5) -0.1011(3) 0.26145(18) 0.0319(8) Uani 0.432(2) 1 d G . P A 2
H12B H 0.2733 -0.0732 0.2971 0.038 Uiso 0.432(2) 1 calc R U P A 2
C13 C 0.5639(2) 0.11242(15) 0.11799(11) 0.0210(4) Uani 1 1 d . . . . .
H13A H 0.6144 0.1574 0.1004 0.025 Uiso 1 1 calc R U . . .
H13B H 0.4752 0.1316 0.0982 0.025 Uiso 1 1 calc R U . . .
C14 C 0.64222(15) 0.02302(8) 0.09774(6) 0.0203(4) Uani 1 1 d G . . . .
C15 C 0.64015(15) 0.01302(9) 0.03463(6) 0.0251(5) Uani 1 1 d G . . . .
H15A H 0.5914 0.0609 0.0053 0.030 Uiso 1 1 calc R U . . .
C16 C 0.70936(17) -0.06697(10) 0.01437(5) 0.0311(5) Uani 1 1 d G . . . .
H16A H 0.7079 -0.0738 -0.0288 0.037 Uiso 1 1 calc R U . . .
C17 C 0.78065(17) -0.13696(8) 0.05722(7) 0.0323(6) Uani 1 1 d G . . . .
H17A H 0.8279 -0.1916 0.0434 0.039 Uiso 1 1 calc R U . . .
C18 C 0.78272(16) -0.12697(8) 0.12033(7) 0.0298(5) Uani 1 1 d G . . . .
H18A H 0.8314 -0.1748 0.1496 0.036 Uiso 1 1 calc R U . . .
C19 C 0.71350(16) -0.04698(10) 0.14059(5) 0.0247(5) Uani 1 1 d G . . . .
H19A H 0.7149 -0.0401 0.1837 0.030 Uiso 1 1 calc R U . . .
C20 C 0.7428(2) 0.17445(14) 0.20949(11) 0.0206(4) Uani 1 1 d . . . . .
H20A H 0.7795 0.1833 0.2483 0.025 Uiso 1 1 calc R U . . .
H20B H 0.7145 0.2335 0.1826 0.025 Uiso 1 1 calc R U . . .
C21 C 0.85645(14) 0.11463(9) 0.17326(7) 0.0221(4) Uani 1 1 d G . . . .
C22 C 0.92841(16) 0.03221(10) 0.20353(6) 0.0277(5) Uani 1 1 d G . . . .
H22A H 0.9108 0.0143 0.2476 0.033 Uiso 1 1 calc R U . . .
C23 C 1.02617(16) -0.02395(9) 0.16935(8) 0.0353(6) Uani 1 1 d G . . . .
H23A H 1.0753 -0.0803 0.1900 0.042 Uiso 1 1 calc R U . . .
C24 C 1.05198(16) 0.00231(11) 0.10490(8) 0.0396(7) Uani 1 1 d G . . . .
H24A H 1.1188 -0.0361 0.0815 0.047 Uiso 1 1 calc R U . . .
C25 C 0.98002(18) 0.08473(12) 0.07463(6) 0.0377(6) Uani 1 1 d G . . . .
H25A H 0.9977 0.1027 0.0306 0.045 Uiso 1 1 calc R U . . .
C26 C 0.88226(16) 0.14090(9) 0.10881(7) 0.0283(5) Uani 1 1 d G . . . .
H26A H 0.8331 0.1972 0.0881 0.034 Uiso 1 1 calc R U . . .
C27 C 0.6135(2) 0.13875(16) 0.35252(11) 0.0251(5) Uani 1 1 d . . . . .
H27A H 0.5479 0.1276 0.3880 0.030 Uiso 1 1 calc R U . . .
H27B H 0.6143 0.2022 0.3483 0.030 Uiso 1 1 calc R U . . .
C28 C 0.75499(14) 0.08109(10) 0.37127(8) 0.0251(5) Uani 1 1 d G . . . .
C29 C 0.79313(16) -0.00916(10) 0.36641(9) 0.0361(6) Uani 1 1 d G . . . .
H29A H 0.7336 -0.0349 0.3493 0.043 Uiso 1 1 calc R U . . .
C30 C 0.91841(18) -0.06169(9) 0.38655(10) 0.0432(7) Uani 1 1 d G . . . .
H30A H 0.9445 -0.1234 0.3832 0.052 Uiso 1 1 calc R U . . .
C31 C 1.00556(15) -0.02399(14) 0.41153(11) 0.0502(8) Uani 1 1 d G . . . .
H31A H 1.0912 -0.0599 0.4253 0.060 Uiso 1 1 calc R U . . .
C32 C 0.96742(18) 0.06626(14) 0.41638(11) 0.0554(9) Uani 1 1 d G . . . .
H32A H 1.0270 0.0920 0.4335 0.066 Uiso 1 1 calc R U . . .
C33 C 0.84214(19) 0.11880(10) 0.39625(10) 0.0405(7) Uani 1 1 d G . . . .
H33A H 0.8161 0.1805 0.3996 0.049 Uiso 1 1 calc R U . . .
C34 C 0.3699(2) 0.05494(15) 0.34791(12) 0.0250(5) Uani 1 1 d . . . . .
H34A H 0.2805 0.0542 0.3347 0.030 Uiso 1 1 calc R U . . .
H34B H 0.3535 0.0965 0.3792 0.030 Uiso 1 1 calc R U . . .
C35 C 0.43926(16) -0.03913(8) 0.38109(7) 0.0227(4) Uani 1 1 d G . . . .
C36 C 0.53498(16) -0.09811(10) 0.34810(6) 0.0243(5) Uani 1 1 d G . . . .
H36A H 0.5592 -0.0802 0.3048 0.029 Uiso 1 1 calc R U . . .
C37 C 0.59520(16) -0.18333(9) 0.37847(7) 0.0272(5) Uani 1 1 d G . . . .
H37A H 0.6606 -0.2236 0.3559 0.033 Uiso 1 1 calc R U . . .
C38 C 0.5597(2) -0.20958(9) 0.44184(7) 0.0412(7) Uani 1 1 d G . . . .
H38A H 0.6009 -0.2678 0.4626 0.049 Uiso 1 1 calc R U . . .
C39 C 0.4640(2) -0.15060(12) 0.47484(6) 0.0503(9) Uani 1 1 d G . . . .
H39A H 0.4397 -0.1685 0.5181 0.060 Uiso 1 1 calc R U . . .
C40 C 0.40376(18) -0.06538(11) 0.44447(7) 0.0402(7) Uani 1 1 d G . . . .
H40A H 0.3383 -0.0251 0.4670 0.048 Uiso 1 1 calc R U . . .
C41 C 0.4511(2) 0.42218(14) 0.18959(11) 0.0194(4) Uani 1 1 d . . . . .
C42 C 0.3067(2) 0.44751(14) 0.19338(11) 0.0202(4) Uani 1 1 d . . . . .
C43 C 0.2619(2) 0.43165(14) 0.25821(11) 0.0201(4) Uani 1 1 d . . . . .
C44 C 0.3784(2) 0.39755(14) 0.29520(10) 0.0188(4) Uani 1 1 d . . . . .
C45 C 0.4953(2) 0.39181(14) 0.25225(10) 0.0184(4) Uani 1 1 d . . . . .
C46 C 0.5407(2) 0.42422(15) 0.12929(11) 0.0217(4) Uani 1 1 d . . . . .
H46A H 0.4812 0.4433 0.0929 0.026 Uiso 1 1 calc R U . . .
H46B H 0.5945 0.3624 0.1267 0.026 Uiso 1 1 calc R U . . .
C47 C 0.63979(13) 0.48411(9) 0.12040(8) 0.0227(4) Uani 1 1 d G . . . .
C48 C 0.77337(15) 0.44964(8) 0.09995(8) 0.0288(5) Uani 1 1 d G . . . .
H48A H 0.8035 0.3892 0.0934 0.035 Uiso 1 1 calc R U . . .
C49 C 0.86284(12) 0.50355(11) 0.08915(8) 0.0340(6) Uani 1 1 d G . . . .
H49A H 0.9541 0.4800 0.0752 0.041 Uiso 1 1 calc R U . . .
C50 C 0.81874(15) 0.59193(11) 0.09880(9) 0.0350(6) Uani 1 1 d G . . . .
H50A H 0.8799 0.6288 0.0914 0.042 Uiso 1 1 calc R U . . .
C51 C 0.68517(17) 0.62640(8) 0.11925(9) 0.0349(6) Uani 1 1 d G . . . .
H51A H 0.6550 0.6868 0.1258 0.042 Uiso 1 1 calc R U . . .
C52 C 0.59569(12) 0.57249(10) 0.13005(8) 0.0284(5) Uani 1 1 d G . . . .
H52A H 0.5044 0.5961 0.1440 0.034 Uiso 1 1 calc R U . . .
C53 C 0.2158(2) 0.49155(15) 0.13878(11) 0.0228(4) Uani 1 1 d . . . . .
H53A H 0.1205 0.4962 0.1543 0.027 Uiso 1 1 calc R U . . .
H53B H 0.2367 0.4527 0.1056 0.027 Uiso 1 1 calc R U . . .
C54 C 0.22928(18) 0.58478(8) 0.10852(7) 0.0244(5) Uani 1 1 d G . . . .
C55 C 0.2836(2) 0.59823(9) 0.04665(7) 0.0332(6) Uani 1 1 d G . . . .
H55A H 0.3129 0.5498 0.0234 0.040 Uiso 1 1 calc R U . . .
C56 C 0.2952(2) 0.68260(11) 0.01879(6) 0.0369(6) Uani 1 1 d G . . . .
H56A H 0.3323 0.6918 -0.0235 0.044 Uiso 1 1 calc R U . . .
C57 C 0.2524(2) 0.75352(9) 0.05279(9) 0.0457(8) Uani 1 1 d G . . . .
H57A H 0.2602 0.8112 0.0337 0.055 Uiso 1 1 calc R U . . .
C58 C 0.1980(3) 0.74007(9) 0.11466(9) 0.0612(11) Uani 1 1 d G . . . .
H58A H 0.1687 0.7885 0.1379 0.073 Uiso 1 1 calc R U . . .
C59 C 0.1865(2) 0.65570(11) 0.14253(7) 0.0440(8) Uani 1 1 d G . . . .
H59A H 0.1493 0.6465 0.1848 0.053 Uiso 1 1 calc R U . . .
C60 C 0.1146(2) 0.45248(15) 0.28271(11) 0.0230(4) Uani 1 1 d . . . . .
H60A H 0.1091 0.4194 0.3263 0.028 Uiso 1 1 calc R U . . .
H60B H 0.0625 0.4301 0.2556 0.028 Uiso 1 1 calc R U . . .
C61 C 0.04718(15) 0.55115(8) 0.28417(8) 0.0226(4) Uani 1 1 d G . . . .
C62 C 0.10575(15) 0.60096(11) 0.31510(9) 0.0380(6) Uani 1 1 d G . . . .
H62A H 0.1878 0.5735 0.3359 0.046 Uiso 1 1 calc R U . . .
C63 C 0.04424(18) 0.69094(11) 0.31564(10) 0.0467(8) Uani 1 1 d G . . . .
H63A H 0.0843 0.7250 0.3368 0.056 Uiso 1 1 calc R U . . .
C64 C -0.07583(17) 0.73111(8) 0.28525(10) 0.0383(6) Uani 1 1 d G . . . .
H64A H -0.1179 0.7926 0.2856 0.046 Uiso 1 1 calc R U . . .
C65 C -0.13440(14) 0.68130(10) 0.25432(8) 0.0335(6) Uani 1 1 d G . . . .
H65A H -0.2165 0.7087 0.2336 0.040 Uiso 1 1 calc R U . . .
C66 C -0.07289(15) 0.59132(10) 0.25378(8) 0.0265(5) Uani 1 1 d G . . . .
H66A H -0.1129 0.5573 0.2326 0.032 Uiso 1 1 calc R U . . .
C67 C 0.3859(2) 0.39001(15) 0.36639(11) 0.0211(4) Uani 1 1 d . . . . .
H67A H 0.3825 0.4499 0.3757 0.025 Uiso 1 1 calc R U . . .
H67B H 0.4758 0.3507 0.3782 0.025 Uiso 1 1 calc R U . . .
C68 C 0.27881(14) 0.35505(9) 0.41015(7) 0.0212(4) Uani 1 1 d G . . . .
C69 C 0.26726(16) 0.26956(9) 0.40889(7) 0.0282(5) Uani 1 1 d G . . . .
H69A H 0.3227 0.2346 0.3797 0.034 Uiso 1 1 calc R U . . .
C70 C 0.17459(18) 0.23528(9) 0.45039(9) 0.0362(6) Uani 1 1 d G . . . .
H70A H 0.1667 0.1768 0.4495 0.043 Uiso 1 1 calc R U . . .
C71 C 0.09346(16) 0.28649(11) 0.49315(8) 0.0362(6) Uani 1 1 d G . . . .
H71A H 0.0301 0.2631 0.5215 0.043 Uiso 1 1 calc R U . . .
C72 C 0.10501(16) 0.37198(10) 0.49441(7) 0.0309(5) Uani 1 1 d G . . . .
H72A H 0.0496 0.4070 0.5236 0.037 Uiso 1 1 calc R U . . .
C73 C 0.19769(16) 0.40626(8) 0.45291(7) 0.0266(5) Uani 1 1 d G . . . .
H73A H 0.2056 0.4647 0.4538 0.032 Uiso 1 1 calc R U . . .
C74 C 0.6395(2) 0.37303(14) 0.27173(10) 0.0196(4) Uani 1 1 d . . . . .
H74A H 0.7005 0.3716 0.2329 0.024 Uiso 1 1 calc R U . . .
H74B H 0.6639 0.3131 0.2977 0.024 Uiso 1 1 calc R U . . .
C75 C 0.66524(14) 0.44086(8) 0.30966(6) 0.0183(4) Uani 1 1 d G . . . .
C76 C 0.58683(12) 0.52858(9) 0.30229(6) 0.0215(4) Uani 1 1 d G . . . .
H76A H 0.5150 0.5473 0.2740 0.026 Uiso 1 1 calc R U . . .
C77 C 0.61354(14) 0.58893(7) 0.33625(7) 0.0250(5) Uani 1 1 d G . . . .
H77A H 0.5600 0.6489 0.3312 0.030 Uiso 1 1 calc R U . . .
C78 C 0.71865(15) 0.56156(9) 0.37758(7) 0.0265(5) Uani 1 1 d G . . . .
H78A H 0.7369 0.6028 0.4008 0.032 Uiso 1 1 calc R U . . .
C79 C 0.79706(13) 0.47384(10) 0.38495(7) 0.0257(5) Uani 1 1 d G . . . .
H79A H 0.8689 0.4551 0.4132 0.031 Uiso 1 1 calc R U . . .
C80 C 0.77035(13) 0.41349(7) 0.35099(7) 0.0219(4) Uani 1 1 d G . . . .
H80A H 0.8239 0.3535 0.3560 0.026 Uiso 1 1 calc R U . . .
O1 O 0.27818(18) 0.28707(11) 0.11748(8) 0.0268(4) Uani 1 1 d . . . . .
O2 O 0.14659(16) 0.24759(11) 0.22988(8) 0.0258(3) Uani 1 1 d . . . . .
C81 C 0.3385(3) 0.30264(18) 0.05473(12) 0.0338(6) Uani 1 1 d . . . . .
H81A H 0.2815 0.3560 0.0304 0.051 Uiso 1 1 calc R U . . .
H81B H 0.3467 0.2511 0.0334 0.051 Uiso 1 1 calc R U . . .
H81C H 0.4287 0.3114 0.0574 0.051 Uiso 1 1 calc R U . . .
C82 C 0.1509(3) 0.26602(18) 0.11631(13) 0.0327(6) Uani 1 1 d . . . . .
H82A H 0.1665 0.2019 0.1137 0.039 Uiso 1 1 calc R U . . .
H82B H 0.1024 0.3012 0.0785 0.039 Uiso 1 1 calc R U . . .
C83 C 0.0672(3) 0.28742(17) 0.17567(13) 0.0309(5) Uani 1 1 d . . . . .
H83A H 0.0369 0.3529 0.1743 0.037 Uiso 1 1 calc R U . . .
H83B H -0.0141 0.2642 0.1789 0.037 Uiso 1 1 calc R U . . .
C84 C 0.0655(3) 0.22636(19) 0.28526(14) 0.0341(6) Uani 1 1 d . . . . .
H84A H 0.0247 0.1791 0.2792 0.051 Uiso 1 1 calc R U . . .
H84B H -0.0063 0.2795 0.2926 0.051 Uiso 1 1 calc R U . . .
H84C H 0.1222 0.2059 0.3220 0.051 Uiso 1 1 calc R U . . .
O1S O 0.3524(2) 0.57324(18) 0.46231(11) 0.0528(6) Uani 1 1 d . . . . .
C1S C 0.2869(4) 0.6653(3) 0.4581(2) 0.0645(10) Uani 1 1 d . . . . .
H1SA H 0.2069 0.6794 0.4328 0.097 Uiso 1 1 calc R U . . .
H1SB H 0.3494 0.7003 0.4376 0.097 Uiso 1 1 calc R U . . .
H1SC H 0.2589 0.6799 0.5008 0.097 Uiso 1 1 calc R U . . .
C2S C 0.4672(3) 0.5485(2) 0.50070(13) 0.0387(7) Uani 1 1 d . . . . .
H2SA H 0.4383 0.5587 0.5449 0.046 Uiso 1 1 calc R U . . .
H2SB H 0.5318 0.5846 0.4837 0.046 Uiso 1 1 calc R U . . .

loop_
_atom_site_aniso_label
_atom_site_aniso_U_11
_atom_site_aniso_U_22
_atom_site_aniso_U_33
_atom_site_aniso_U_23
_atom_site_aniso_U_13
_atom_site_aniso_U_12
Yb1 0.01692(5) 0.01586(5) 0.02202(5) -0.00580(3) -0.00160(3) -0.00287(3)
C1 0.0183(10) 0.0158(9) 0.0287(11) -0.0068(8) -0.0012(8) -0.0031(8)
C2 0.0208(10) 0.0160(9) 0.0226(10) -0.0071(8) -0.0017(8) -0.0015(8)
C3 0.0166(9) 0.0170(9) 0.0228(10) -0.0066(8) -0.0007(8) -0.0012(8)
C4 0.0197(10) 0.0159(9) 0.0235(11) -0.0051(8) -0.0014(8) -0.0012(8)
C5 0.0210(10) 0.0158(9) 0.0256(11) -0.0032(8) 0.0014(8) -0.0031(8)
C6 0.0214(11) 0.0212(11) 0.0339(13) -0.0066(9) -0.0034(9) -0.0056(9)
C7 0.0190(15) 0.0240(13) 0.038(3) -0.0114(16) -0.0039(18) -0.0065(11)
C8 0.0235(16) 0.0279(19) 0.047(2) -0.0149(17) -0.0011(17) -0.0096(14)
C9 0.0295(19) 0.0254(19) 0.069(3) -0.0181(19) -0.0040(19) -0.0053(15)
C10 0.036(2) 0.0219(19) 0.082(3) -0.008(2) -0.015(2) -0.0076(17)
C11 0.036(2) 0.028(2) 0.058(3) -0.0030(18) -0.0050(18) -0.0139(17)
C12 0.026(2) 0.025(2) 0.046(2) -0.0078(16) -0.0002(17) -0.0081(16)
C7' 0.0190(15) 0.0240(13) 0.038(3) -0.0114(16) -0.0039(18) -0.0065(11)
C8' 0.0235(16) 0.0279(19) 0.047(2) -0.0149(17) -0.0011(17) -0.0096(14)
C9' 0.0295(19) 0.0254(19) 0.069(3) -0.0181(19) -0.0040(19) -0.0053(15)
C10' 0.036(2) 0.0219(19) 0.082(3) -0.008(2) -0.015(2) -0.0076(17)
C11' 0.036(2) 0.028(2) 0.058(3) -0.0030(18) -0.0050(18) -0.0139(17)
C12' 0.026(2) 0.025(2) 0.046(2) -0.0078(16) -0.0002(17) -0.0081(16)
C13 0.0219(10) 0.0203(10) 0.0210(10) -0.0065(8) -0.0017(8) -0.0035(8)
C14 0.0180(10) 0.0216(10) 0.0239(11) -0.0074(8) 0.0016(8) -0.0078(8)
C15 0.0263(11) 0.0265(11) 0.0240(11) -0.0073(9) 0.0019(9) -0.0082(9)
C16 0.0360(14) 0.0338(13) 0.0269(12) -0.0156(10) 0.0056(10) -0.0102(11)
C17 0.0328(13) 0.0238(12) 0.0415(15) -0.0139(11) 0.0085(11) -0.0075(10)
C18 0.0284(12) 0.0208(11) 0.0377(14) -0.0040(10) 0.0010(10) -0.0034(9)
C19 0.0254(11) 0.0236(11) 0.0249(11) -0.0053(9) -0.0005(9) -0.0055(9)
C20 0.0190(10) 0.0174(10) 0.0265(11) -0.0085(8) 0.0009(8) -0.0040(8)
C21 0.0161(10) 0.0235(11) 0.0295(12) -0.0105(9) 0.0009(8) -0.0064(8)
C22 0.0239(11) 0.0255(12) 0.0337(13) -0.0080(10) -0.0007(10) -0.0042(9)
C23 0.0248(12) 0.0266(12) 0.0538(17) -0.0145(12) -0.0016(11) -0.0002(10)
C24 0.0255(13) 0.0403(15) 0.0556(18) -0.0252(14) 0.0090(12) -0.0055(11)
C25 0.0329(14) 0.0481(16) 0.0340(14) -0.0136(12) 0.0113(11) -0.0138(12)
C26 0.0248(12) 0.0313(12) 0.0295(12) -0.0067(10) 0.0023(9) -0.0084(10)
C27 0.0298(12) 0.0236(11) 0.0231(11) -0.0080(9) -0.0014(9) -0.0061(9)
C28 0.0286(12) 0.0314(12) 0.0169(10) 0.0005(9) -0.0021(9) -0.0129(10)
C29 0.0305(13) 0.0321(14) 0.0455(16) -0.0045(12) -0.0080(12) -0.0065(11)
C30 0.0370(15) 0.0377(16) 0.0483(18) 0.0015(13) -0.0090(13) -0.0016(12)
C31 0.0352(16) 0.067(2) 0.0425(17) 0.0068(16) -0.0151(13) -0.0091(15)
C32 0.0454(18) 0.078(3) 0.052(2) 0.0002(18) -0.0227(16) -0.0325(18)
C33 0.0479(17) 0.0423(16) 0.0383(15) -0.0017(12) -0.0097(13) -0.0240(14)
C34 0.0241(11) 0.0211(11) 0.0288(12) -0.0063(9) 0.0043(9) -0.0047(9)
C35 0.0222(11) 0.0220(10) 0.0245(11) -0.0063(9) -0.0013(9) -0.0052(9)
C36 0.0237(11) 0.0254(11) 0.0236(11) -0.0049(9) 0.0028(9) -0.0069(9)
C37 0.0277(12) 0.0233(11) 0.0304(12) -0.0058(9) -0.0024(10) -0.0048(9)
C38 0.0542(18) 0.0310(14) 0.0300(14) -0.0010(11) -0.0087(13) 0.0028(13)
C39 0.077(2) 0.0423(17) 0.0198(13) -0.0008(12) 0.0001(14) 0.0009(16)
C40 0.0529(18) 0.0370(15) 0.0233(13) -0.0085(11) 0.0003(12) 0.0025(13)
C41 0.0205(10) 0.0162(9) 0.0222(10) -0.0052(8) -0.0014(8) -0.0046(8)
C42 0.0210(10) 0.0153(9) 0.0255(11) -0.0056(8) -0.0030(8) -0.0044(8)
C43 0.0186(10) 0.0160(9) 0.0257(11) -0.0073(8) -0.0004(8) -0.0022(8)
C44 0.0192(10) 0.0170(9) 0.0209(10) -0.0064(8) -0.0004(8) -0.0039(8)
C45 0.0189(10) 0.0166(9) 0.0212(10) -0.0064(8) -0.0005(8) -0.0050(8)
C46 0.0235(11) 0.0213(10) 0.0203(10) -0.0055(8) -0.0011(8) -0.0045(8)
C47 0.0243(11) 0.0258(11) 0.0172(10) -0.0002(8) -0.0032(8) -0.0064(9)
C48 0.0255(12) 0.0296(12) 0.0291(12) 0.0003(10) -0.0056(9) -0.0050(10)
C49 0.0223(12) 0.0469(16) 0.0311(13) 0.0045(11) -0.0048(10) -0.0117(11)
C50 0.0382(14) 0.0453(16) 0.0274(13) 0.0020(11) -0.0050(11) -0.0243(13)
C51 0.0438(15) 0.0332(14) 0.0329(14) -0.0080(11) 0.0021(11) -0.0184(12)
C52 0.0315(13) 0.0294(12) 0.0265(12) -0.0066(10) 0.0024(10) -0.0115(10)
C53 0.0231(11) 0.0189(10) 0.0259(11) -0.0043(8) -0.0060(9) -0.0025(8)
C54 0.0220(11) 0.0208(11) 0.0287(12) -0.0045(9) -0.0020(9) -0.0022(9)
C55 0.0450(15) 0.0267(12) 0.0235(12) -0.0045(10) -0.0023(11) -0.0013(11)
C56 0.0440(16) 0.0334(14) 0.0261(13) 0.0015(10) 0.0040(11) -0.0040(12)
C57 0.061(2) 0.0270(14) 0.0458(17) -0.0017(12) 0.0173(15) -0.0152(13)
C58 0.099(3) 0.0220(13) 0.059(2) -0.0159(13) 0.045(2) -0.0203(16)
C59 0.063(2) 0.0237(13) 0.0416(16) -0.0100(11) 0.0291(14) -0.0122(13)
C60 0.0185(10) 0.0229(11) 0.0275(11) -0.0070(9) -0.0012(9) -0.0036(8)
C61 0.0201(10) 0.0244(11) 0.0218(11) -0.0051(9) 0.0032(8) -0.0037(9)
C62 0.0335(14) 0.0327(14) 0.0487(17) -0.0178(12) -0.0124(12) 0.0011(11)
C63 0.0474(18) 0.0356(15) 0.060(2) -0.0278(14) -0.0074(15) -0.0016(13)
C64 0.0348(14) 0.0273(13) 0.0455(16) -0.0091(11) 0.0109(12) 0.0022(11)
C65 0.0228(12) 0.0296(13) 0.0397(15) 0.0060(11) 0.0019(10) -0.0008(10)
C66 0.0215(11) 0.0273(12) 0.0292(12) 0.0009(9) -0.0001(9) -0.0073(9)
C67 0.0192(10) 0.0232(10) 0.0220(11) -0.0076(8) 0.0006(8) -0.0051(8)
C68 0.0200(10) 0.0233(11) 0.0193(10) -0.0043(8) -0.0011(8) -0.0032(8)
C69 0.0296(12) 0.0247(11) 0.0306(12) -0.0089(10) 0.0044(10) -0.0068(10)
C70 0.0421(15) 0.0306(13) 0.0385(15) -0.0057(11) 0.0055(12) -0.0160(12)
C71 0.0312(13) 0.0440(16) 0.0326(14) -0.0025(12) 0.0057(11) -0.0131(12)
C72 0.0251(12) 0.0373(14) 0.0268(12) -0.0079(10) 0.0047(9) -0.0021(10)
C73 0.0254(11) 0.0260(12) 0.0262(12) -0.0063(9) -0.0005(9) -0.0016(9)
C74 0.0184(10) 0.0194(10) 0.0209(10) -0.0058(8) -0.0009(8) -0.0029(8)
C75 0.0165(9) 0.0208(10) 0.0189(10) -0.0063(8) 0.0034(8) -0.0067(8)
C76 0.0200(10) 0.0215(10) 0.0242(11) -0.0068(8) 0.0001(8) -0.0058(8)
C77 0.0278(12) 0.0204(10) 0.0287(12) -0.0074(9) 0.0025(9) -0.0082(9)
C78 0.0314(12) 0.0287(12) 0.0253(11) -0.0107(9) 0.0020(9) -0.0147(10)
C79 0.0230(11) 0.0348(13) 0.0221(11) -0.0063(9) -0.0017(9) -0.0109(10)
C80 0.0198(10) 0.0232(11) 0.0220(11) -0.0055(8) 0.0013(8) -0.0040(8)
O1 0.0314(9) 0.0262(8) 0.0235(8) -0.0054(7) -0.0072(7) -0.0058(7)
O2 0.0205(8) 0.0248(8) 0.0318(9) -0.0043(7) -0.0043(7) -0.0043(6)
C81 0.0462(16) 0.0276(12) 0.0249(12) -0.0051(10) -0.0051(11) -0.0034(11)
C82 0.0355(14) 0.0292(13) 0.0360(14) -0.0070(11) -0.0152(11) -0.0067(11)
C83 0.0252(12) 0.0288(12) 0.0390(14) -0.0035(10) -0.0115(10) -0.0055(10)
C84 0.0239(12) 0.0370(14) 0.0397(15) -0.0058(11) 0.0037(11) -0.0068(11)
O1S 0.0450(13) 0.0694(16) 0.0471(13) -0.0145(12) -0.0019(10) -0.0166(12)
C1S 0.053(2) 0.078(3) 0.056(2) -0.008(2) -0.0016(17) -0.008(2)
C2S 0.0366(14) 0.0589(19) 0.0308(14) -0.0207(13) 0.0088(11) -0.0244(14)

loop_
_atom_type_symbol
_atom_type_description
_atom_type_scat_dispersion_real
_atom_type_scat_dispersion_imag
_atom_type_scat_source
C C 0.0033 0.0016 'International Tables Vol C Tables 4.2.6.8 and 6.1.1.4'
H H 0.0000 0.0000 'International Tables Vol C Tables 4.2.6.8 and 6.1.1.4'
O O 0.0106 0.0060 'International Tables Vol C Tables 4.2.6.8 and 6.1.1.4'
Yb Yb -0.3850 5.5486 'International Tables Vol C Tables 4.2.6.8 and 6.1.1.4'

loop_
_geom_angle_atom_site_label_1
_geom_angle_atom_site_label_2
_geom_angle_atom_site_label_3
_geom_angle
_geom_angle_site_symmetry_1
_geom_angle_site_symmetry_3
O2 Yb1 O1 65.44(6) . .
O2 Yb1 C2 105.14(6) . .
O1 Yb1 C2 83.69(6) . .
O2 Yb1 C3 129.78(6) . .
O1 Yb1 C3 109.91(6) . .
C2 Yb1 C3 30.48(6) . .
O2 Yb1 C41 125.77(6) . .
O1 Yb1 C41 89.16(6) . .
C2 Yb1 C41 119.35(7) . .
C3 Yb1 C41 103.31(6) . .
O2 Yb1 C42 95.92(6) . .
O1 Yb1 C42 77.77(6) . .
C2 Yb1 C42 142.95(7) . .
C3 Yb1 C42 133.33(7) . .
C41 Yb1 C42 30.09(6) . .
O2 Yb1 C43 86.61(6) . .
O1 Yb1 C43 99.54(6) . .
C2 Yb1 C43 168.03(7) . .
C3 Yb1 C43 140.04(7) . .
C41 Yb1 C43 49.58(6) . .
C42 Yb1 C43 29.90(7) . .
O2 Yb1 C45 135.75(6) . .
O1 Yb1 C45 118.97(6) . .
C2 Yb1 C45 119.06(6) . .
C3 Yb1 C45 91.97(6) . .
C41 Yb1 C45 29.82(6) . .
C42 Yb1 C45 49.24(6) . .
C43 Yb1 C45 49.34(6) . .
O2 Yb1 C4 115.22(6) . .
O1 Yb1 C4 132.98(6) . .
C2 Yb1 C4 49.75(6) . .
C3 Yb1 C4 30.21(6) . .
C41 Yb1 C4 116.84(7) . .
C42 Yb1 C4 142.51(7) . .
C43 Yb1 C4 127.35(7) . .
C45 Yb1 C4 93.30(6) . .
O2 Yb1 C1 80.04(6) . .
O1 Yb1 C1 88.00(6) . .
C2 Yb1 C1 30.11(7) . .
C3 Yb1 C1 49.86(6) . .
C41 Yb1 C1 149.41(6) . .
C42 Yb1 C1 165.57(7) . .
C43 Yb1 C1 160.36(7) . .
C45 Yb1 C1 140.52(6) . .
C4 Yb1 C1 49.30(7) . .
O2 Yb1 C44 108.66(6) . .
O1 Yb1 C44 126.63(6) . .
C2 Yb1 C44 141.76(6) . .
C3 Yb1 C44 111.32(6) . .
C41 Yb1 C44 49.48(6) . .
C42 Yb1 C44 49.28(6) . .
C43 Yb1 C44 29.87(6) . .
C45 Yb1 C44 29.96(6) . .
C4 Yb1 C44 98.71(6) . .
C1 Yb1 C44 145.13(7) . .
O2 Yb1 C5 86.12(6) . .
O1 Yb1 C5 116.57(6) . .
C2 Yb1 C5 49.37(7) . .
C3 Yb1 C5 49.55(6) . .
C41 Yb1 C5 146.49(7) . .
C42 Yb1 C5 164.67(7) . .
C43 Yb1 C5 135.73(7) . .
C45 Yb1 C5 120.53(7) . .
C4 Yb1 C5 29.73(6) . .
C1 Yb1 C5 29.63(7) . .
C44 Yb1 C5 115.70(7) . .
C5 C1 C2 107.80(19) . .
C5 C1 C6 126.5(2) . .
C2 C1 C6 125.7(2) . .
C5 C1 Yb1 76.01(12) . .
C2 C1 Yb1 72.87(12) . .
C6 C1 Yb1 117.04(14) . .
C1 C2 C3 108.32(19) . .
C1 C2 C13 124.9(2) . .
C3 C2 C13 126.7(2) . .
C1 C2 Yb1 77.03(12) . .
C3 C2 Yb1 74.84(12) . .
C13 C2 Yb1 117.10(14) . .
C2 C3 C4 107.60(19) . .
C2 C3 C20 127.0(2) . .
C4 C3 C20 125.4(2) . .
C2 C3 Yb1 74.67(12) . .
C4 C3 Yb1 76.80(12) . .
C20 C3 Yb1 115.73(14) . .
C5 C4 C3 107.91(19) . .
C5 C4 C27 124.2(2) . .
C3 C4 C27 127.8(2) . .
C5 C4 Yb1 76.04(12) . .
C3 C4 Yb1 72.99(12) . .
C27 C4 Yb1 119.29(14) . .
C1 C5 C4 108.36(19) . .
C1 C5 C34 125.7(2) . .
C4 C5 C34 125.2(2) . .
C1 C5 Yb1 74.36(12) . .
C4 C5 Yb1 74.23(12) . .
C34 C5 Yb1 125.18(14) . .
C7' C6 C1 118.4(3) . .
C1 C6 C7 115.2(2) . .
C1 C6 H6A 108.5 . .
C7 C6 H6A 108.5 . .
C1 C6 H6B 108.5 . .
C7 C6 H6B 108.5 . .
H6A C6 H6B 107.5 . .
C7' C6 H6C 107.7 . .
C1 C6 H6C 107.7 . .
C7' C6 H6D 107.7 . .
C1 C6 H6D 107.7 . .
H6C C6 H6D 107.1 . .
C8 C7 C12 120.0 . .
C8 C7 C6 120.9(2) . .
C12 C7 C6 119.1(2) . .
C7 C8 C9 120.0 . .
C7 C8 H8A 120.0 . .
C9 C8 H8A 120.0 . .
C10 C9 C8 120.0 . .
C10 C9 H9A 120.0 . .
C8 C9 H9A 120.0 . .
C11 C10 C9 120.0 . .
C11 C10 H10A 120.0 . .
C9 C10 H10A 120.0 . .
C10 C11 C12 120.0 . .
C10 C11 H11A 120.0 . .
C12 C11 H11A 120.0 . .
C11 C12 C7 120.0 . .
C11 C12 H12A 120.0 . .
C7 C12 H12A 120.0 . .
C8' C7' C12' 120.0 . .
C8' C7' C6 120.1(3) . .
C12' C7' C6 119.9(3) . .
C9' C8' C7' 120.0 . .
C9' C8' H8'A 120.0 . .
C7' C8' H8'A 120.0 . .
C8' C9' C10' 120.0 . .
C8' C9' H9'A 120.0 . .
C10' C9' H9'A 120.0 . .
C11' C10' C9' 120.0 . .
C11' C10' H10B 120.0 . .
C9' C10' H10B 120.0 . .
C10' C11' C12' 120.0 . .
C10' C11' H11B 120.0 . .
C12' C11' H11B 120.0 . .
C11' C12' C7' 120.0 . .
C11' C12' H12B 120.0 . .
C7' C12' H12B 120.0 . .
C2 C13 C14 116.41(17) . .
C2 C13 H13A 108.2 . .
C14 C13 H13A 108.2 . .
C2 C13 H13B 108.2 . .
C14 C13 H13B 108.2 . .
H13A C13 H13B 107.3 . .
C15 C14 C19 120.0 . .
C15 C14 C13 118.17(12) . .
C19 C14 C13 121.83(12) . .
C14 C15 C16 120.0 . .
C14 C15 H15A 120.0 . .
C16 C15 H15A 120.0 . .
C17 C16 C15 120.0 . .
C17 C16 H16A 120.0 . .
C15 C16 H16A 120.0 . .
C18 C17 C16 120.0 . .
C18 C17 H17A 120.0 . .
C16 C17 H17A 120.0 . .
C17 C18 C19 120.0 . .
C17 C18 H18A 120.0 . .
C19 C18 H18A 120.0 . .
C18 C19 C14 120.0 . .
C18 C19 H19A 120.0 . .
C14 C19 H19A 120.0 . .
C3 C20 C21 115.37(17) . .
C3 C20 H20A 108.4 . .
C21 C20 H20A 108.4 . .
C3 C20 H20B 108.4 . .
C21 C20 H20B 108.4 . .
H20A C20 H20B 107.5 . .
C22 C21 C26 120.0 . .
C22 C21 C20 120.36(13) . .
C26 C21 C20 119.53(13) . .
C21 C22 C23 120.0 . .
C21 C22 H22A 120.0 . .
C23 C22 H22A 120.0 . .
C22 C23 C24 120.0 . .
C22 C23 H23A 120.0 . .
C24 C23 H23A 120.0 . .
C25 C24 C23 120.0 . .
C25 C24 H24A 120.0 . .
C23 C24 H24A 120.0 . .
C26 C25 C24 120.0 . .
C26 C25 H25A 120.0 . .
C24 C25 H25A 120.0 . .
C25 C26 C21 120.0 . .
C25 C26 H26A 120.0 . .
C21 C26 H26A 120.0 . .
C4 C27 C28 117.20(18) . .
C4 C27 H27A 108.0 . .
C28 C27 H27A 108.0 . .
C4 C27 H27B 108.0 . .
C28 C27 H27B 108.0 . .
H27A C27 H27B 107.2 . .
C29 C28 C33 120.0 . .
C29 C28 C27 120.41(14) . .
C33 C28 C27 119.50(14) . .
C28 C29 C30 120.0 . .
C28 C29 H29A 120.0 . .
C30 C29 H29A 120.0 . .
C31 C30 C29 120.0 . .
C31 C30 H30A 120.0 . .
C29 C30 H30A 120.0 . .
C32 C31 C30 120.0 . .
C32 C31 H31A 120.0 . .
C30 C31 H31A 120.0 . .
C31 C32 C33 120.0 . .
C31 C32 H32A 120.0 . .
C33 C32 H32A 120.0 . .
C32 C33 C28 120.0 . .
C32 C33 H33A 120.0 . .
C28 C33 H33A 120.0 . .
C5 C34 C35 115.42(18) . .
C5 C34 H34A 108.4 . .
C35 C34 H34A 108.4 . .
C5 C34 H34B 108.4 . .
C35 C34 H34B 108.4 . .
H34A C34 H34B 107.5 . .
C36 C35 C40 120.0 . .
C36 C35 C34 120.69(13) . .
C40 C35 C34 119.30(13) . .
C35 C36 C37 120.0 . .
C35 C36 H36A 120.0 . .
C37 C36 H36A 120.0 . .
C36 C37 C38 120.0 . .
C36 C37 H37A 120.0 . .
C38 C37 H37A 120.0 . .
C37 C38 C39 120.0 . .
C37 C38 H38A 120.0 . .
C39 C38 H38A 120.0 . .
C40 C39 C38 120.0 . .
C40 C39 H39A 120.0 . .
C38 C39 H39A 120.0 . .
C39 C40 C35 120.0 . .
C39 C40 H40A 120.0 . .
C35 C40 H40A 120.0 . .
C45 C41 C42 107.74(19) . .
C45 C41 C46 126.2(2) . .
C42 C41 C46 126.0(2) . .
C45 C41 Yb1 75.82(12) . .
C42 C41 Yb1 75.07(12) . .
C46 C41 Yb1 113.56(13) . .
C43 C42 C41 108.35(19) . .
C43 C42 C53 125.2(2) . .
C41 C42 C53 126.2(2) . .
C43 C42 Yb1 75.44(12) . .
C41 C42 Yb1 74.84(12) . .
C53 C42 Yb1 120.05(14) . .
C42 C43 C44 108.04(19) . .
C42 C43 C60 124.9(2) . .
C44 C43 C60 127.0(2) . .
C42 C43 Yb1 74.66(12) . .
C44 C43 Yb1 75.79(12) . .
C60 C43 Yb1 117.98(14) . .
C43 C44 C45 107.47(19) . .
C43 C44 C67 128.13(19) . .
C45 C44 C67 122.72(19) . .
C43 C44 Yb1 74.35(12) . .
C45 C44 Yb1 74.52(12) . .
C67 C44 Yb1 128.39(14) . .
C41 C45 C44 108.39(19) . .
C41 C45 C74 125.63(19) . .
C44 C45 C74 125.08(19) . .
C41 C45 Yb1 74.36(12) . .
C44 C45 Yb1 75.52(12) . .
C74 C45 Yb1 124.83(14) . .
C41 C46 C47 118.02(17) . .
C41 C46 H46A 107.8 . .
C47 C46 H46A 107.8 . .
C41 C46 H46B 107.8 . .
C47 C46 H46B 107.8 . .
H46A C46 H46B 107.1 . .
C48 C47 C52 120.0 . .
C48 C47 C46 119.09(12) . .
C52 C47 C46 120.86(12) . .
C49 C48 C47 120.0 . .
C49 C48 H48A 120.0 . .
C47 C48 H48A 120.0 . .
C48 C49 C50 120.0 . .
C48 C49 H49A 120.0 . .
C50 C49 H49A 120.0 . .
C51 C50 C49 120.0 . .
C51 C50 H50A 120.0 . .
C49 C50 H50A 120.0 . .
C50 C51 C52 120.0 . .
C50 C51 H51A 120.0 . .
C52 C51 H51A 120.0 . .
C51 C52 C47 120.0 . .
C51 C52 H52A 120.0 . .
C47 C52 H52A 120.0 . .
C42 C53 C54 114.51(18) . .
C42 C53 H53A 108.6 . .
C54 C53 H53A 108.6 . .
C42 C53 H53B 108.6 . .
C54 C53 H53B 108.6 . .
H53A C53 H53B 107.6 . .
C55 C54 C59 120.0 . .
C55 C54 C53 119.69(13) . .
C59 C54 C53 120.31(13) . .
C56 C55 C54 120.0 . .
C56 C55 H55A 120.0 . .
C54 C55 H55A 120.0 . .
C55 C56 C57 120.0 . .
C55 C56 H56A 120.0 . .
C57 C56 H56A 120.0 . .
C58 C57 C56 120.0 . .
C58 C57 H57A 120.0 . .
C56 C57 H57A 120.0 . .
C59 C58 C57 120.0 . .
C59 C58 H58A 120.0 . .
C57 C58 H58A 120.0 . .
C58 C59 C54 120.0 . .
C58 C59 H59A 120.0 . .
C54 C59 H59A 120.0 . .
C43 C60 C61 115.04(18) . .
C43 C60 H60A 108.5 . .
C61 C60 H60A 108.5 . .
C43 C60 H60B 108.5 . .
C61 C60 H60B 108.5 . .
H60A C60 H60B 107.5 . .
C62 C61 C66 120.0 . .
C62 C61 C60 120.46(13) . .
C66 C61 C60 119.54(13) . .
C63 C62 C61 120.0 . .
C63 C62 H62A 120.0 . .
C61 C62 H62A 120.0 . .
C62 C63 C64 120.0 . .
C62 C63 H63A 120.0 . .
C64 C63 H63A 120.0 . .
C65 C64 C63 120.0 . .
C65 C64 H64A 120.0 . .
C63 C64 H64A 120.0 . .
C64 C65 C66 120.0 . .
C64 C65 H65A 120.0 . .
C66 C65 H65A 120.0 . .
C65 C66 C61 120.0 . .
C65 C66 H66A 120.0 . .
C61 C66 H66A 120.0 . .
C44 C67 C68 118.61(18) . .
C44 C67 H67A 107.7 . .
C68 C67 H67A 107.7 . .
C44 C67 H67B 107.7 . .
C68 C67 H67B 107.7 . .
H67A C67 H67B 107.1 . .
C69 C68 C73 120.0 . .
C69 C68 C67 119.29(12) . .
C73 C68 C67 120.65(12) . .
C70 C69 C68 120.0 . .
C70 C69 H69A 120.0 . .
C68 C69 H69A 120.0 . .
C71 C70 C69 120.0 . .
C71 C70 H70A 120.0 . .
C69 C70 H70A 120.0 . .
C70 C71 C72 120.0 . .
C70 C71 H71A 120.0 . .
C72 C71 H71A 120.0 . .
C73 C72 C71 120.0 . .
C73 C72 H72A 120.0 . .
C71 C72 H72A 120.0 . .
C72 C73 C68 120.0 . .
C72 C73 H73A 120.0 . .
C68 C73 H73A 120.0 . .
C45 C74 C75 114.92(16) . .
C45 C74 H74A 108.5 . .
C75 C74 H74A 108.5 . .
C45 C74 H74B 108.5 . .
C75 C74 H74B 108.5 . .
H74A C74 H74B 107.5 . .
C76 C75 C80 120.0 . .
C76 C75 C74 121.08(11) . .
C80 C75 C74 118.91(11) . .
C75 C76 C77 120.0 . .
C75 C76 H76A 120.0 . .
C77 C76 H76A 120.0 . .
C78 C77 C76 120.0 . .
C78 C77 H77A 120.0 . .
C76 C77 H77A 120.0 . .
C77 C78 C79 120.0 . .
C77 C78 H78A 120.0 . .
C79 C78 H78A 120.0 . .
C80 C79 C78 120.0 . .
C80 C79 H79A 120.0 . .
C78 C79 H79A 120.0 . .
C79 C80 C75 120.0 . .
C79 C80 H80A 120.0 . .
C75 C80 H80A 120.0 . .
C81 O1 C82 111.50(19) . .
C81 O1 Yb1 130.30(15) . .
C82 O1 Yb1 117.21(14) . .
C84 O2 C83 112.30(19) . .
C84 O2 Yb1 127.24(15) . .
C83 O2 Yb1 117.69(15) . .
O1 C81 H81A 109.5 . .
O1 C81 H81B 109.5 . .
H81A C81 H81B 109.5 . .
O1 C81 H81C 109.5 . .
H81A C81 H81C 109.5 . .
H81B C81 H81C 109.5 . .
O1 C82 C83 109.0(2) . .
O1 C82 H82A 109.9 . .
C83 C82 H82A 109.9 . .
O1 C82 H82B 109.9 . .
C83 C82 H82B 109.9 . .
H82A C82 H82B 108.3 . .
O2 C83 C82 109.4(2) . .
O2 C83 H83A 109.8 . .
C82 C83 H83A 109.8 . .
O2 C83 H83B 109.8 . .
C82 C83 H83B 109.8 . .
H83A C83 H83B 108.2 . .
O2 C84 H84A 109.5 . .
O2 C84 H84B 109.5 . .
H84A C84 H84B 109.5 . .
O2 C84 H84C 109.5 . .
H84A C84 H84C 109.5 . .
H84B C84 H84C 109.5 . .
C1S O1S C2S 111.7(3) . .
O1S C1S H1SA 109.5 . .
O1S C1S H1SB 109.5 . .
H1SA C1S H1SB 109.5 . .
O1S C1S H1SC 109.5 . .
H1SA C1S H1SC 109.5 . .
H1SB C1S H1SC 109.5 . .
O1S C2S C2S 107.3(3) . 2_666
O1S C2S H2SA 110.3 . .
C2S C2S H2SA 110.3 2_666 .
O1S C2S H2SB 110.3 . .
C2S C2S H2SB 110.3 2_666 .
H2SA C2S H2SB 108.5 . .

loop_
_geom_bond_atom_site_label_1
_geom_bond_atom_site_label_2
_geom_bond_distance
_geom_bond_site_symmetry_2
Yb1 O2 2.4502(16) .
Yb1 O1 2.5456(16) .
Yb1 C2 2.712(2) .
Yb1 C3 2.714(2) .
Yb1 C41 2.745(2) .
Yb1 C42 2.748(2) .
Yb1 C43 2.758(2) .
Yb1 C45 2.763(2) .
Yb1 C4 2.764(2) .
Yb1 C1 2.766(2) .
Yb1 C44 2.776(2) .
Yb1 C5 2.787(2) .
C1 C5 1.420(3) .
C1 C2 1.424(3) .
C1 C6 1.519(3) .
C2 C3 1.427(3) .
C2 C13 1.507(3) .
C3 C4 1.428(3) .
C3 C20 1.518(3) .
C4 C5 1.424(3) .
C4 C27 1.510(3) .
C5 C34 1.511(3) .
C6 C7' 1.505(3) .
C6 C7 1.551(3) .
C6 H6A 0.9900 .
C6 H6B 0.9900 .
C6 H6C 0.9900 .
C6 H6D 0.9900 .
C7 C8 1.3900 .
C7 C12 1.3900 .
C8 C9 1.3900 .
C8 H8A 0.9500 .
C9 C10 1.3900 .
C9 H9A 0.9500 .
C10 C11 1.3900 .
C10 H10A 0.9500 .
C11 C12 1.3900 .
C11 H11A 0.9500 .
C12 H12A 0.9500 .
C7' C8' 1.3900 .
C7' C12' 1.3900 .
C8' C9' 1.3900 .
C8' H8'A 0.9500 .
C9' C10' 1.3900 .
C9' H9'A 0.9500 .
C10' C11' 1.3900 .
C10' H10B 0.9500 .
C11' C12' 1.3900 .
C11' H11B 0.9500 .
C12' H12B 0.9500 .
C13 C14 1.535(2) .
C13 H13A 0.9900 .
C13 H13B 0.9900 .
C14 C15 1.3900 .
C14 C19 1.3900 .
C15 C16 1.3900 .
C15 H15A 0.9500 .
C16 C17 1.3900 .
C16 H16A 0.9500 .
C17 C18 1.3900 .
C17 H17A 0.9500 .
C18 C19 1.3900 .
C18 H18A 0.9500 .
C19 H19A 0.9500 .
C20 C21 1.530(2) .
C20 H20A 0.9900 .
C20 H20B 0.9900 .
C21 C22 1.3900 .
C21 C26 1.3900 .
C22 C23 1.3900 .
C22 H22A 0.9500 .
C23 C24 1.3900 .
C23 H23A 0.9500 .
C24 C25 1.3900 .
C24 H24A 0.9500 .
C25 C26 1.3900 .
C25 H25A 0.9500 .
C26 H26A 0.9500 .
C27 C28 1.539(3) .
C27 H27A 0.9900 .
C27 H27B 0.9900 .
C28 C29 1.3900 .
C28 C33 1.3900 .
C29 C30 1.3900 .
C29 H29A 0.9500 .
C30 C31 1.3900 .
C30 H30A 0.9500 .
C31 C32 1.3900 .
C31 H31A 0.9500 .
C32 C33 1.3900 .
C32 H32A 0.9500 .
C33 H33A 0.9500 .
C34 C35 1.539(3) .
C34 H34A 0.9900 .
C34 H34B 0.9900 .
C35 C36 1.3900 .
C35 C40 1.3900 .
C36 C37 1.3900 .
C36 H36A 0.9500 .
C37 C38 1.3900 .
C37 H37A 0.9500 .
C38 C39 1.3900 .
C38 H38A 0.9500 .
C39 C40 1.3900 .
C39 H39A 0.9500 .
C40 H40A 0.9500 .
C41 C45 1.417(3) .
C41 C42 1.425(3) .
C41 C46 1.511(3) .
C42 C43 1.420(3) .
C42 C53 1.515(3) .
C43 C44 1.426(3) .
C43 C60 1.519(3) .
C44 C45 1.432(3) .
C44 C67 1.515(3) .
C45 C74 1.514(3) .
C46 C47 1.543(2) .
C46 H46A 0.9900 .
C46 H46B 0.9900 .
C47 C48 1.3900 .
C47 C52 1.3900 .
C48 C49 1.3900 .
C48 H48A 0.9500 .
C49 C50 1.3900 .
C49 H49A 0.9500 .
C50 C51 1.3900 .
C50 H50A 0.9500 .
C51 C52 1.3900 .
C51 H51A 0.9500 .
C52 H52A 0.9500 .
C53 C54 1.535(3) .
C53 H53A 0.9900 .
C53 H53B 0.9900 .
C54 C55 1.3900 .
C54 C59 1.3900 .
C55 C56 1.3900 .
C55 H55A 0.9500 .
C56 C57 1.3900 .
C56 H56A 0.9500 .
C57 C58 1.3900 .
C57 H57A 0.9500 .
C58 C59 1.3900 .
C58 H58A 0.9500 .
C59 H59A 0.9500 .
C60 C61 1.527(2) .
C60 H60A 0.9900 .
C60 H60B 0.9900 .
C61 C62 1.3900 .
C61 C66 1.3900 .
C62 C63 1.3900 .
C62 H62A 0.9500 .
C63 C64 1.3900 .
C63 H63A 0.9500 .
C64 C65 1.3900 .
C64 H64A 0.9500 .
C65 C66 1.3900 .
C65 H65A 0.9500 .
C66 H66A 0.9500 .
C67 C68 1.529(2) .
C67 H67A 0.9900 .
C67 H67B 0.9900 .
C68 C69 1.3900 .
C68 C73 1.3900 .
C69 C70 1.3900 .
C69 H69A 0.9500 .
C70 C71 1.3900 .
C70 H70A 0.9500 .
C71 C72 1.3900 .
C71 H71A 0.9500 .
C72 C73 1.3900 .
C72 H72A 0.9500 .
C73 H73A 0.9500 .
C74 C75 1.541(2) .
C74 H74A 0.9900 .
C74 H74B 0.9900 .
C75 C76 1.3900 .
C75 C80 1.3900 .
C76 C77 1.3900 .
C76 H76A 0.9500 .
C77 C78 1.3900 .
C77 H77A 0.9500 .
C78 C79 1.3900 .
C78 H78A 0.9500 .
C79 C80 1.3900 .
C79 H79A 0.9500 .
C80 H80A 0.9500 .
O1 C81 1.433(3) .
O1 C82 1.437(3) .
O2 C84 1.425(3) .
O2 C83 1.433(3) .
C81 H81A 0.9800 .
C81 H81B 0.9800 .
C81 H81C 0.9800 .
C82 C83 1.499(4) .
C82 H82A 0.9900 .
C82 H82B 0.9900 .
C83 H83A 0.9900 .
C83 H83B 0.9900 .
C84 H84A 0.9800 .
C84 H84B 0.9800 .
C84 H84C 0.9800 .
O1S C1S 1.416(5) .
O1S C2S 1.429(4) .
C1S H1SA 0.9800 .
C1S H1SB 0.9800 .
C1S H1SC 0.9800 .
C2S C2S 1.501(6) 2_666
C2S H2SA 0.9900 .
C2S H2SB 0.9900 .
